data_7003168
loop_
_publ_author_name
'Davis, Martin F.'
'Levason, William'
'Reid, Gillian'
'Webster, Michael'
'Zhang, Wenjian'

_publ_section_title
;
 The first examples of germanium tetrafluoride and tin tetrafluoride
 complexes with soft thioether coordination---synthesis, properties and
 crystal structures
;
_journal_issue 4
_journal_name_full 'Dalton Transactions'
_journal_page_first 533
_journal_page_last 538
_journal_paper_doi 10.1039/b713316b
_journal_year 2008
_chemical_formula_moiety 'C8 H18 F4 S2 Sn'
_chemical_formula_sum 'C8 H18 F4 S2 Sn'
_chemical_formula_weight 373.03
_chemical_name_common Tetrafluorido(2,7-dimethyl-3,6-dithiaoctane)tin(IV)
_chemical_name_systematic
;
Tetrafluorido(2,7-dimethyl-3,6-dithiaoctane)tin(IV)
;
_space_group_IT_number 15
_symmetry_cell_setting monoclinic
_symmetry_Int_Tables_number 15
_symmetry_space_group_name_Hall '-C 2yc'
_symmetry_space_group_name_H-M 'C 1 2/c 1'
_atom_sites_solution_hydrogens geom
_atom_sites_solution_primary direct
_atom_sites_solution_secondary difmap
_audit_creation_date 2007-08-20
_audit_creation_method 'SHELXL-97 + hand edit'
_cell_angle_alpha 90.00
_cell_angle_beta 97.456(10)
_cell_angle_gamma 90.00
_cell_formula_units_Z 4
_cell_length_a 10.540(3)
_cell_length_b 7.573(2)
_cell_length_c 17.642(5)
_cell_measurement_reflns_used 11615
_cell_measurement_temperature 120(2)
_cell_measurement_theta_max 27.48
_cell_measurement_theta_min 2.91
_cell_volume 1396.3(7)
_computing_structure_refinement 'SHELXL-97 (Sheldrick, 1997)'
_computing_structure_solution 'SHELXS-97 (Sheldrick, 1997)'
_diffrn_ambient_temperature 120(2)
_diffrn_measured_fraction_theta_full 0.989
_diffrn_measured_fraction_theta_max 0.989
_diffrn_measurement_device_type 'Bruker-Nonius 95mm CCD camera on \k-goniostat'
_diffrn_measurement_method '\f & \w scans'
_diffrn_radiation_monochromator '10cm confocal mirrors'
_diffrn_radiation_source 'Bruker-Nonius FR591 rotating anode'
_diffrn_radiation_type MoK\a
_diffrn_radiation_wavelength 0.71073
_diffrn_reflns_av_R_equivalents 0.0246
_diffrn_reflns_av_sigmaI/netI 0.0224
_diffrn_reflns_limit_h_max 13
_diffrn_reflns_limit_h_min -13
_diffrn_reflns_limit_k_max 9
_diffrn_reflns_limit_k_min -9
_diffrn_reflns_limit_l_max 22
_diffrn_reflns_limit_l_min -22
_diffrn_reflns_number 7267
_diffrn_reflns_theta_full 27.56
_diffrn_reflns_theta_max 27.56
_diffrn_reflns_theta_min 3.32
_diffrn_standards_decay_% 0
_diffrn_standards_number 0
_exptl_absorpt_coefficient_mu 2.144
_exptl_absorpt_correction_T_max 1.0000
_exptl_absorpt_correction_T_min 0.8037
_exptl_absorpt_correction_type multi-scan
_exptl_absorpt_process_details 'G.M. Sheldrick, (2007). SADABS. Version 2007/2. Bruker AXS Inc.'
_exptl_crystal_colour colourless
_exptl_crystal_density_diffrn 1.775
_exptl_crystal_density_method 'not measured'
_exptl_crystal_description needle
_exptl_crystal_F_000 736
_exptl_crystal_size_max 0.18
_exptl_crystal_size_mid 0.06
_exptl_crystal_size_min 0.05
_refine_diff_density_max 0.377
_refine_diff_density_min -0.397
_refine_diff_density_rms 0.067
_refine_ls_extinction_method none
_refine_ls_goodness_of_fit_ref 1.121
_refine_ls_hydrogen_treatment noref
_refine_ls_matrix_type full
_refine_ls_number_parameters 69
_refine_ls_number_reflns 1598
_refine_ls_number_restraints 0
_refine_ls_restrained_S_all 1.121
_refine_ls_R_factor_all 0.0215
_refine_ls_R_factor_gt 0.0190
_refine_ls_shift/su_max 0.000
_refine_ls_shift/su_mean 0.000
_refine_ls_structure_factor_coef Fsqd
_refine_ls_weighting_details 'w=1/[\s^2^(Fo^2^)+(0.0000P)^2^+2.4120P] where P=(Fo^2^+2Fc^2^)/3'
_refine_ls_weighting_scheme calc
_refine_ls_wR_factor_gt 0.0381
_refine_ls_wR_factor_ref 0.0391
_reflns_number_gt 1508
_reflns_number_total 1598
_reflns_threshold_expression I>2sigma(I)
_cod_data_source_file b713316b.txt
_cod_data_source_block 07mfd014_[C8H18F4S2Sn]
_cod_original_cell_volume 1396.2(6)
_cod_original_sg_symbol_H-M 'C 2/c'
_cod_database_code 7003168

loop_
_symmetry_equiv_pos_as_xyz
'x, y, z'
'x, -y, z+1/2'
'x+1/2, y+1/2, z'
'x+1/2, -y+1/2, z+1/2'
'-x, -y, -z'
'-x, y, -z-1/2'
'-x+1/2, -y+1/2, -z'
'-x+1/2, y+1/2, -z-1/2'

loop_
_atom_site_label
_atom_site_type_symbol
_atom_site_fract_x
_atom_site_fract_y
_atom_site_fract_z
_atom_site_U_iso_or_equiv
_atom_site_adp_type
_atom_site_occupancy
_atom_site_symmetry_multiplicity
_atom_site_calc_flag
_atom_site_refinement_flags
_atom_site_disorder_assembly
_atom_site_disorder_group
Sn1 Sn 0.0000 0.16148(2) 0.7500 0.02225(7) Uani 1 2 d S . .
S1 S -0.02091(4) -0.08738(7) 0.64890(3) 0.02082(11) Uani 1 1 d . . .
F1 F 0.18511(11) 0.13824(17) 0.75737(7) 0.0333(3) Uani 1 1 d . . .
F2 F -0.00986(15) 0.33230(17) 0.66795(8) 0.0451(4) Uani 1 1 d . . .
C1 C 0.1746(2) 0.0344(3) 0.57708(11) 0.0279(4) Uani 1 1 d . . .
H1A H 0.1712 0.1418 0.6077 0.042 Uiso 1 1 calc R . .
H1B H 0.1132 0.0440 0.5305 0.042 Uiso 1 1 calc R . .
H1C H 0.2610 0.0197 0.5632 0.042 Uiso 1 1 calc R . .
C2 C 0.1440(2) -0.2964(3) 0.57978(12) 0.0321(5) Uani 1 1 d . . .
H2A H 0.1219 -0.3941 0.6120 0.048 Uiso 1 1 calc R . .
H2B H 0.2300 -0.3152 0.5658 0.048 Uiso 1 1 calc R . .
H2C H 0.0820 -0.2911 0.5333 0.048 Uiso 1 1 calc R . .
C3 C 0.14099(18) -0.1244(3) 0.62327(11) 0.0215(4) Uani 1 1 d . . .
H3 H 0.2029 -0.1318 0.6711 0.026 Uiso 1 1 calc R . .
C4 C -0.0441(2) -0.2688(3) 0.71240(11) 0.0268(4) Uani 1 1 d . . .
H4A H -0.1337 -0.2660 0.7236 0.032 Uiso 1 1 calc R . .
H4B H -0.0320 -0.3809 0.6854 0.032 Uiso 1 1 calc R . .

loop_
_atom_site_aniso_label
_atom_site_aniso_U_11
_atom_site_aniso_U_22
_atom_site_aniso_U_33
_atom_site_aniso_U_23
_atom_site_aniso_U_13
_atom_site_aniso_U_12
Sn1 0.02754(11) 0.01372(10) 0.02793(11) 0.000 0.01281(8) 0.000
S1 0.0160(2) 0.0245(2) 0.0222(2) -0.00347(19) 0.00322(18) 0.00161(18)
F1 0.0234(6) 0.0432(8) 0.0350(7) -0.0110(6) 0.0107(5) -0.0166(5)
F2 0.0740(10) 0.0212(6) 0.0455(8) 0.0114(6) 0.0284(7) 0.0069(7)
C1 0.0280(11) 0.0339(12) 0.0231(10) 0.0038(9) 0.0077(8) -0.0016(9)
C2 0.0377(12) 0.0295(12) 0.0329(11) -0.0026(9) 0.0182(10) 0.0068(9)
C3 0.0182(9) 0.0273(10) 0.0204(9) 0.0015(8) 0.0078(8) 0.0041(8)
C4 0.0306(11) 0.0182(9) 0.0355(11) -0.0069(8) 0.0191(9) -0.0078(8)

loop_
_atom_type_symbol
_atom_type_description
_atom_type_scat_dispersion_real
_atom_type_scat_dispersion_imag
_atom_type_scat_source
C C 0.0033 0.0016 'International Tables Vol C Tables 4.2.6.8 and 6.1.1.4'
H H 0.0000 0.0000 'International Tables Vol C Tables 4.2.6.8 and 6.1.1.4'
F F 0.0171 0.0103 'International Tables Vol C Tables 4.2.6.8 and 6.1.1.4'
S S 0.1246 0.1234 'International Tables Vol C Tables 4.2.6.8 and 6.1.1.4'
Sn Sn -0.6537 1.4246 'International Tables Vol C Tables 4.2.6.8 and 6.1.1.4'

loop_
_geom_angle_atom_site_label_1
_geom_angle_atom_site_label_2
_geom_angle_atom_site_label_3
_geom_angle
_geom_angle_site_symmetry_1
_geom_angle_site_symmetry_3
_geom_angle_publ_flag
F2 Sn1 F2 96.04(9) 6_557 . ?
F2 Sn1 F1 93.82(6) 6_557 6_557 ?
F2 Sn1 F1 93.12(6) . 6_557 ?
F2 Sn1 F1 93.12(6) 6_557 . ?
F2 Sn1 F1 93.82(6) . . ?
F1 Sn1 F1 169.63(8) 6_557 . ?
F2 Sn1 S1 174.71(4) 6_557 . ?
F2 Sn1 S1 88.83(5) . . ?
F1 Sn1 S1 83.86(4) 6_557 . ?
F1 Sn1 S1 88.58(4) . . ?
F2 Sn1 S1 88.83(5) 6_557 6_557 ?
F2 Sn1 S1 174.71(4) . 6_557 ?
F1 Sn1 S1 88.58(4) 6_557 6_557 ?
F1 Sn1 S1 83.86(4) . 6_557 ?
S1 Sn1 S1 86.37(3) . 6_557 ?
C4 S1 C3 103.92(9) . . ?
C4 S1 Sn1 97.61(7) . . ?
C3 S1 Sn1 106.35(7) . . ?
C3 C1 H1A 109.5 . . ?
C3 C1 H1B 109.5 . . ?
H1A C1 H1B 109.5 . . ?
C3 C1 H1C 109.5 . . ?
H1A C1 H1C 109.5 . . ?
H1B C1 H1C 109.5 . . ?
C3 C2 H2A 109.5 . . ?
C3 C2 H2B 109.5 . . ?
H2A C2 H2B 109.5 . . ?
C3 C2 H2C 109.5 . . ?
H2A C2 H2C 109.5 . . ?
H2B C2 H2C 109.5 . . ?
C2 C3 C1 112.78(16) . . ?
C2 C3 S1 109.64(14) . . ?
C1 C3 S1 107.40(13) . . ?
C2 C3 H3 109.0 . . ?
C1 C3 H3 109.0 . . ?
S1 C3 H3 109.0 . . ?
C4 C4 S1 115.11(12) 6_557 . ?
C4 C4 H4A 108.5 6_557 . ?
S1 C4 H4A 108.5 . . ?
C4 C4 H4B 108.5 6_557 . ?
S1 C4 H4B 108.5 . . ?
H4A C4 H4B 107.5 . . ?

loop_
_geom_bond_atom_site_label_1
_geom_bond_atom_site_label_2
_geom_bond_distance
_geom_bond_site_symmetry_2
_geom_bond_publ_flag
Sn1 F2 1.9341(13) 6_557 ?
Sn1 F2 1.9341(13) . ?
Sn1 F1 1.9464(13) 6_557 ?
Sn1 F1 1.9464(13) . ?
Sn1 S1 2.5844(7) . ?
Sn1 S1 2.5844(7) 6_557 ?
S1 C4 1.809(2) . ?
S1 C3 1.8425(19) . ?
C1 C3 1.520(3) . ?
C1 H1A 0.9800 . ?
C1 H1B 0.9800 . ?
C1 H1C 0.9800 . ?
C2 C3 1.514(3) . ?
C2 H2A 0.9800 . ?
C2 H2B 0.9800 . ?
C2 H2C 0.9800 . ?
C3 H3 1.0000 . ?
C4 C4 1.518(4) 6_557 ?
C4 H4A 0.9900 . ?
C4 H4B 0.9900 . ?

loop_
_geom_torsion_atom_site_label_1
_geom_torsion_atom_site_label_2
_geom_torsion_atom_site_label_3
_geom_torsion_atom_site_label_4
_geom_torsion
_geom_torsion_site_symmetry_1
_geom_torsion_site_symmetry_2
_geom_torsion_site_symmetry_3
_geom_torsion_site_symmetry_4
_geom_torsion_publ_flag
F2 Sn1 S1 C4 -169.88(8) . . . . ?
F1 Sn1 S1 C4 -76.62(8) 6_557 . . . ?
F1 Sn1 S1 C4 96.27(8) . . . . ?
S1 Sn1 S1 C4 12.34(7) 6_557 . . . ?
F2 Sn1 S1 C3 83.13(8) . . . . ?
F1 Sn1 S1 C3 176.39(7) 6_557 . . . ?
F1 Sn1 S1 C3 -10.72(7) . . . . ?
S1 Sn1 S1 C3 -94.65(7) 6_557 . . . ?
C4 S1 C3 C2 63.58(16) . . . . ?
Sn1 S1 C3 C2 165.99(12) . . . . ?
C4 S1 C3 C1 -173.56(14) . . . . ?
Sn1 S1 C3 C1 -71.15(14) . . . . ?
C3 S1 C4 C4 65.13(17) . . . 6_557 ?
Sn1 S1 C4 C4 -43.88(16) . . . 6_557 ?
